data_7026861
loop_
_publ_author_name
'Pilia, Luca'
'Artizzu, Flavia'
'Espa, Davide'
'Marchi\`o, Luciano'
'Mercuri, Maria Laura'
'Serpe, Angela'
'Deplano, Paola'

_publ_section_title
;
 New sulfur-oxygen mixed-donor ligand
 N,N'-dimethyl-piperazine-3-oxo-2-thione (Me2pipto) and its Ni(II) and
 Fe(II) complexes.
;
_journal_issue 35
_journal_name_full 'Dalton transactions (Cambridge, England : 2003)'
_journal_page_first 8139
_journal_page_last 8142
_journal_paper_doi 10.1039/c0dt00803f
_journal_volume 39
_journal_year 2010
_chemical_formula_moiety 'C18 H30 N6 Ni O3 S3 2+, B2 F8 2-'
_chemical_formula_sum 'C18 H30 B2 F8 N6 Ni O3 S3'
_chemical_formula_weight 706.99
_chemical_name_systematic
;
?
;
_space_group_IT_number 14
_symmetry_cell_setting monoclinic
_symmetry_space_group_name_Hall '-P 2yn'
_symmetry_space_group_name_H-M 'P 1 21/n 1'
_atom_sites_solution_hydrogens geom
_atom_sites_solution_primary direct
_atom_sites_solution_secondary difmap
_audit_creation_method SHELXL-97
_cell_angle_alpha 90.00
_cell_angle_beta 101.198(3)
_cell_angle_gamma 90.00
_cell_formula_units_Z 4
_cell_length_a 12.541(1)
_cell_length_b 12.255(1)
_cell_length_c 19.659(1)
_cell_measurement_reflns_used 29073
_cell_measurement_temperature 293(2)
_cell_measurement_theta_max 31.85
_cell_measurement_theta_min 1.78
_cell_volume 2963.9(4)
_computing_cell_refinement Saint
_computing_data_collection Smart
_computing_data_reduction Saint
_computing_structure_refinement 'SHELXL-97 (Sheldrick, 1997)'
_computing_structure_solution Sir2004
_diffrn_ambient_temperature 293(2)
_diffrn_measured_fraction_theta_full 0.976
_diffrn_measured_fraction_theta_max 0.976
_diffrn_measurement_device_type 'Bruker Smart APEXII CCD'
_diffrn_measurement_method 'Theta & omega scan'
_diffrn_radiation_monochromator graphite
_diffrn_radiation_source 'fine-focus sealed tube'
_diffrn_radiation_type MoK\a
_diffrn_radiation_wavelength 0.71073
_diffrn_reflns_av_R_equivalents 0.0355
_diffrn_reflns_av_sigmaI/netI 0.0303
_diffrn_reflns_limit_h_max 18
_diffrn_reflns_limit_h_min -18
_diffrn_reflns_limit_k_max 18
_diffrn_reflns_limit_k_min -18
_diffrn_reflns_limit_l_max 29
_diffrn_reflns_limit_l_min -29
_diffrn_reflns_number 49228
_diffrn_reflns_theta_full 31.85
_diffrn_reflns_theta_max 31.85
_diffrn_reflns_theta_min 1.78
_diffrn_standards_decay_% none
_exptl_absorpt_coefficient_mu 0.949
_exptl_absorpt_correction_T_max 1.000
_exptl_absorpt_correction_T_min 0.850
_exptl_absorpt_correction_type multi-scan
_exptl_absorpt_process_details SADABS
_exptl_crystal_colour brown
_exptl_crystal_density_diffrn 1.584
_exptl_crystal_density_method 'not measured'
_exptl_crystal_description block
_exptl_crystal_F_000 1448
_exptl_crystal_size_max 0.47
_exptl_crystal_size_mid 0.31
_exptl_crystal_size_min 0.16
_refine_diff_density_max 0.342
_refine_diff_density_min -0.244
_refine_diff_density_rms 0.054
_refine_ls_extinction_method none
_refine_ls_goodness_of_fit_ref 1.004
_refine_ls_hydrogen_treatment constr
_refine_ls_matrix_type full
_refine_ls_number_parameters 449
_refine_ls_number_reflns 9916
_refine_ls_number_restraints 20
_refine_ls_restrained_S_all 1.011
_refine_ls_R_factor_all 0.0675
_refine_ls_R_factor_gt 0.0397
_refine_ls_shift/su_max 0.001
_refine_ls_shift/su_mean 0.000
_refine_ls_structure_factor_coef Fsqd
_refine_ls_weighting_details 'calc w=1/[\s^2^(Fo^2^)+(0.0661P)^2^+0.3702P] where P=(Fo^2^+2Fc^2^)/3'
_refine_ls_weighting_scheme calc
_refine_ls_wR_factor_gt 0.1079
_refine_ls_wR_factor_ref 0.1226
_reflns_number_gt 6733
_reflns_number_total 9916
_reflns_threshold_expression >2sigma(I)
_cod_data_source_file c0dt00803f.txt
_cod_data_source_block ni509
_cod_depositor_comments
;
The following automatic conversions were performed:

'_symmetry_cell_setting' value 'Monoclinic' changed to 'monoclinic'
according to /home/saulius/struct/CIF-dictionaries/cif_core.dic
dictionary named 'cif_core.dic' version 2.4.2 from 2011-04-26.

Automatic conversion script
Id: cif_fix_values 1891 2012-01-12 08:04:46Z andrius 
;
_cod_original_sg_symbol_H-M P21/n
_cod_database_code 7026861

loop_
_symmetry_equiv_pos_as_xyz
'x, y, z'
'-x+1/2, y+1/2, -z+1/2'
'-x, -y, -z'
'x-1/2, -y-1/2, z-1/2'

loop_
_atom_site_label
_atom_site_type_symbol
_atom_site_fract_x
_atom_site_fract_y
_atom_site_fract_z
_atom_site_U_iso_or_equiv
_atom_site_adp_type
_atom_site_occupancy
_atom_site_symmetry_multiplicity
_atom_site_calc_flag
_atom_site_refinement_flags
_atom_site_disorder_assembly
_atom_site_disorder_group
Ni Ni 0.295203(18) 0.106063(18) 0.332241(12) 0.03893(8) Uani 1 1 d . . .
S12 S 0.22217(4) -0.07631(4) 0.33357(3) 0.05183(13) Uani 1 1 d . . .
S13 S 0.39816(4) 0.09930(4) 0.24049(3) 0.04890(12) Uani 1 1 d . . .
S11 S 0.13929(4) 0.18340(4) 0.25944(2) 0.04897(12) Uani 1 1 d . . .
O23 O 0.37148(11) 0.25219(11) 0.35213(7) 0.0485(3) Uani 1 1 d . . .
N11 N 0.07347(12) 0.22935(14) 0.44392(8) 0.0455(3) Uani 1 1 d . . .
O21 O 0.21390(10) 0.14751(11) 0.40948(6) 0.0459(3) Uani 1 1 d . . .
N22 N 0.30657(15) -0.20770(14) 0.43797(9) 0.0537(4) Uani 1 1 d . . .
O22 O 0.42712(10) 0.03487(10) 0.39700(7) 0.0434(3) Uani 1 1 d . . .
N21 N 0.00827(12) 0.31357(13) 0.31169(8) 0.0462(4) Uani 1 1 d . . .
C23 C 0.43724(15) 0.28653(14) 0.31746(9) 0.0421(4) Uani 1 1 d . . .
N23 N 0.55783(14) 0.24093(15) 0.23890(10) 0.0542(4) Uani 1 1 d . . .
N12 N 0.51131(13) -0.11919(13) 0.44097(8) 0.0465(4) Uani 1 1 d . . .
C22 C 0.42382(13) -0.06268(15) 0.41345(9) 0.0380(3) Uani 1 1 d . . .
C12 C 0.31654(15) -0.12272(14) 0.39899(10) 0.0417(4) Uani 1 1 d . . .
C21 C 0.13092(13) 0.20559(14) 0.39650(9) 0.0383(3) Uani 1 1 d . . .
C11 C 0.08729(14) 0.24214(14) 0.32273(9) 0.0389(3) Uani 1 1 d . . .
C31 C -0.02161(16) 0.30028(18) 0.43049(11) 0.0535(5) Uani 1 1 d . . .
H31A H -0.0240 0.3435 0.4715 0.064 Uiso 1 1 calc R . .
H31B H -0.0869 0.2560 0.4207 0.064 Uiso 1 1 calc R . .
N13 N 0.47664(15) 0.38647(13) 0.32473(9) 0.0514(4) Uani 1 1 d . . .
C13 C 0.47189(15) 0.21203(15) 0.26384(9) 0.0433(4) Uani 1 1 d . . .
C33 C 0.55112(18) 0.4268(2) 0.28165(13) 0.0614(6) Uani 1 1 d . . .
H33A H 0.5948 0.4859 0.3053 0.074 Uiso 1 1 calc R . .
H33B H 0.5100 0.4549 0.2383 0.074 Uiso 1 1 calc R . .
C41 C -0.0190(2) 0.37421(18) 0.37089(13) 0.0605(6) Uani 1 1 d . . .
H41A H -0.0894 0.4088 0.3568 0.073 Uiso 1 1 calc R . .
H41B H 0.0346 0.4310 0.3850 0.073 Uiso 1 1 calc R . .
C42 C 0.3984(2) -0.2424(2) 0.49172(13) 0.0672(6) Uani 1 1 d . . .
H42A H 0.3887 -0.3179 0.5039 0.081 Uiso 1 1 calc R . .
H42B H 0.4012 -0.1982 0.5330 0.081 Uiso 1 1 calc R . .
C32 C 0.5022(2) -0.23047(19) 0.46598(13) 0.0654(6) Uani 1 1 d . . .
H32A H 0.5632 -0.2463 0.5032 0.078 Uiso 1 1 calc R . .
H32B H 0.5036 -0.2819 0.4287 0.078 Uiso 1 1 calc R . .
C52 C 0.62015(16) -0.0760(2) 0.44188(12) 0.0601(6) Uani 1 1 d . . .
H52A H 0.6149 -0.0012 0.4271 0.090 Uiso 1 1 calc R . .
H52B H 0.6547 -0.1180 0.4111 0.090 Uiso 1 1 calc R . .
H52C H 0.6624 -0.0804 0.4881 0.090 Uiso 1 1 calc R . .
C61 C -0.04636(19) 0.3414(2) 0.24154(12) 0.0639(6) Uani 1 1 d . . .
H61A H 0.0032 0.3797 0.2185 0.096 Uiso 1 1 calc R . .
H61B H -0.1079 0.3870 0.2435 0.096 Uiso 1 1 calc R . .
H61C H -0.0703 0.2759 0.2164 0.096 Uiso 1 1 calc R . .
C51 C 0.0976(2) 0.1749(3) 0.51108(11) 0.0693(7) Uani 1 1 d . . .
H51A H 0.1208 0.1015 0.5051 0.104 Uiso 1 1 calc R . .
H51B H 0.0335 0.1738 0.5310 0.104 Uiso 1 1 calc R . .
H51C H 0.1543 0.2137 0.5414 0.104 Uiso 1 1 calc R . .
C43 C 0.62321(18) 0.3363(2) 0.26754(14) 0.0679(6) Uani 1 1 d . . .
H43A H 0.6669 0.3607 0.2348 0.081 Uiso 1 1 calc R . .
H43B H 0.6719 0.3157 0.3102 0.081 Uiso 1 1 calc R . .
C53 C 0.4361(2) 0.46204(18) 0.37085(14) 0.0695(6) Uani 1 1 d . . .
H53A H 0.4723 0.5310 0.3705 0.104 Uiso 1 1 calc R . .
H53B H 0.4500 0.4330 0.4171 0.104 Uiso 1 1 calc R . .
H53C H 0.3593 0.4719 0.3554 0.104 Uiso 1 1 calc R . .
C63 C 0.5995(2) 0.1721(2) 0.18892(13) 0.0738(7) Uani 1 1 d . . .
H63A H 0.6289 0.1061 0.2113 0.111 Uiso 1 1 calc R . .
H63B H 0.6554 0.2107 0.1717 0.111 Uiso 1 1 calc R . .
H63C H 0.5413 0.1546 0.1510 0.111 Uiso 1 1 calc R . .
C62 C 0.2033(2) -0.2655(3) 0.43308(15) 0.0835(9) Uani 1 1 d . . .
H62A H 0.1448 -0.2193 0.4112 0.125 Uiso 1 1 calc R . .
H62B H 0.1931 -0.2846 0.4788 0.125 Uiso 1 1 calc R . .
H62C H 0.2042 -0.3307 0.4061 0.125 Uiso 1 1 calc R . .
B2 B 0.7500(3) 0.5356(3) 0.45327(18) 0.0724(8) Uani 1 1 d D . .
F7 F 0.7192(7) 0.4368(4) 0.4292(4) 0.130(3) Uani 0.545(11) 1 d P A 1
F8 F 0.8598(4) 0.5504(5) 0.4502(4) 0.1081(19) Uani 0.545(11) 1 d P A 1
F6 F 0.7487(10) 0.5516(8) 0.5201(4) 0.189(4) Uani 0.545(11) 1 d P A 1
F5 F 0.6991(7) 0.6203(7) 0.4218(6) 0.167(4) Uani 0.545(11) 1 d P A 1
F5A F 0.6695(9) 0.5191(7) 0.4902(6) 0.146(4) Uani 0.455(11) 1 d PD A 2
F6A F 0.8448(8) 0.5339(9) 0.4925(8) 0.186(5) Uani 0.455(11) 1 d PD A 2
F8A F 0.7444(8) 0.4421(7) 0.4163(5) 0.150(4) Uani 0.455(11) 1 d PD A 2
F7A F 0.7116(8) 0.6126(7) 0.4034(4) 0.124(3) Uani 0.455(11) 1 d PD A 2
B1 B 0.8079(3) 0.0714(3) 0.35355(19) 0.0773(9) Uani 1 1 d D . .
F4 F 0.8265(5) 0.1459(6) 0.3076(3) 0.137(2) Uani 0.681(7) 1 d P B 3
F3 F 0.9091(4) 0.0328(4) 0.3782(3) 0.151(2) Uani 0.681(7) 1 d P B 3
F2 F 0.7671(6) 0.1213(5) 0.4006(4) 0.176(4) Uani 0.681(7) 1 d P B 3
F1 F 0.7424(3) -0.0020(4) 0.3159(3) 0.1055(15) Uani 0.681(7) 1 d P B 3
F2A F 0.8363(12) 0.0714(8) 0.4236(4) 0.131(6) Uani 0.319(7) 1 d PD B 4
F1A F 0.7873(9) -0.0440(6) 0.3482(5) 0.101(3) Uani 0.319(7) 1 d PD B 4
F3A F 0.7076(11) 0.1205(12) 0.3512(9) 0.218(9) Uani 0.319(7) 1 d PD B 4
F4A F 0.8700(12) 0.1232(11) 0.3193(6) 0.168(9) Uani 0.319(7) 1 d PD B 4

loop_
_atom_site_aniso_label
_atom_site_aniso_U_11
_atom_site_aniso_U_22
_atom_site_aniso_U_33
_atom_site_aniso_U_23
_atom_site_aniso_U_13
_atom_site_aniso_U_12
Ni 0.03861(13) 0.03828(13) 0.04065(13) 0.00236(9) 0.00954(9) 0.00390(9)
S12 0.0416(2) 0.0475(3) 0.0612(3) 0.0039(2) -0.0027(2) -0.00394(19)
S13 0.0551(3) 0.0472(3) 0.0479(3) -0.0052(2) 0.0188(2) -0.0004(2)
S11 0.0521(3) 0.0562(3) 0.0383(2) 0.0035(2) 0.00806(19) 0.0120(2)
O23 0.0588(8) 0.0407(7) 0.0501(7) -0.0025(6) 0.0208(6) -0.0019(6)
N11 0.0403(8) 0.0556(9) 0.0418(8) -0.0013(7) 0.0110(6) 0.0035(7)
O21 0.0427(7) 0.0552(8) 0.0406(7) 0.0060(6) 0.0098(5) 0.0125(6)
N22 0.0615(10) 0.0506(9) 0.0488(9) 0.0048(7) 0.0099(8) -0.0111(8)
O22 0.0376(6) 0.0418(7) 0.0495(7) 0.0050(5) 0.0054(5) -0.0006(5)
N21 0.0419(8) 0.0434(8) 0.0524(9) 0.0069(7) 0.0073(7) 0.0073(6)
C23 0.0446(9) 0.0380(9) 0.0419(9) 0.0043(7) 0.0040(7) 0.0021(7)
N23 0.0476(9) 0.0604(10) 0.0584(10) 0.0094(8) 0.0196(8) 0.0033(8)
N12 0.0419(8) 0.0524(9) 0.0438(8) 0.0038(7) 0.0050(6) 0.0091(7)
C22 0.0371(8) 0.0428(9) 0.0339(8) 0.0002(7) 0.0066(6) 0.0030(7)
C12 0.0441(9) 0.0390(9) 0.0429(9) -0.0017(7) 0.0107(7) -0.0002(7)
C21 0.0356(8) 0.0396(9) 0.0397(8) 0.0008(7) 0.0076(7) -0.0005(6)
C11 0.0364(8) 0.0373(8) 0.0425(9) 0.0039(7) 0.0062(7) -0.0015(6)
C31 0.0422(10) 0.0607(12) 0.0594(12) -0.0106(10) 0.0140(9) 0.0061(9)
N13 0.0577(10) 0.0405(9) 0.0541(10) 0.0049(7) 0.0059(8) -0.0055(7)
C13 0.0435(9) 0.0459(10) 0.0416(9) 0.0084(7) 0.0105(7) 0.0050(7)
C33 0.0535(12) 0.0547(12) 0.0735(15) 0.0124(11) 0.0063(11) -0.0126(10)
C41 0.0591(13) 0.0512(12) 0.0741(15) -0.0011(10) 0.0202(11) 0.0148(10)
C42 0.0841(17) 0.0556(13) 0.0577(13) 0.0196(10) 0.0034(12) -0.0041(12)
C32 0.0722(15) 0.0506(12) 0.0679(14) 0.0134(10) 0.0001(12) 0.0155(11)
C52 0.0362(9) 0.0888(16) 0.0536(12) 0.0019(11) 0.0044(8) 0.0094(10)
C61 0.0567(12) 0.0648(14) 0.0649(14) 0.0173(11) -0.0015(10) 0.0154(11)
C51 0.0649(14) 0.100(2) 0.0468(12) 0.0123(12) 0.0203(10) 0.0161(13)
C43 0.0477(12) 0.0705(15) 0.0850(17) 0.0175(13) 0.0120(11) -0.0086(11)
C53 0.0972(18) 0.0413(11) 0.0705(15) -0.0073(10) 0.0175(13) -0.0035(11)
C63 0.0670(15) 0.0943(19) 0.0695(15) 0.0035(14) 0.0367(13) 0.0060(14)
C62 0.0828(18) 0.0864(19) 0.0801(18) 0.0159(15) 0.0134(14) -0.0377(15)
B2 0.0732(19) 0.0694(18) 0.077(2) -0.0030(15) 0.0210(16) -0.0096(15)
F7 0.161(5) 0.078(3) 0.122(4) 0.029(3) -0.044(4) -0.065(4)
F8 0.079(2) 0.106(3) 0.149(5) -0.019(3) 0.046(3) 0.002(2)
F6 0.224(9) 0.256(8) 0.119(4) -0.055(5) 0.114(6) -0.056(7)
F5 0.136(5) 0.104(4) 0.263(11) 0.025(5) 0.045(6) 0.071(4)
F5A 0.158(7) 0.138(6) 0.175(7) 0.025(5) 0.110(6) 0.013(5)
F6A 0.109(6) 0.212(9) 0.201(12) -0.066(8) -0.061(7) -0.030(6)
F8A 0.146(6) 0.151(7) 0.148(6) -0.071(5) 0.020(5) 0.072(5)
F7A 0.163(7) 0.114(6) 0.092(4) 0.039(3) 0.020(4) -0.048(5)
B1 0.081(2) 0.0699(19) 0.085(2) -0.0115(17) 0.0245(18) -0.0241(17)
F4 0.116(4) 0.154(4) 0.128(3) 0.061(3) -0.011(3) -0.044(3)
F3 0.160(4) 0.149(4) 0.123(4) 0.010(3) -0.026(3) 0.034(3)
F2 0.221(7) 0.126(5) 0.233(8) -0.110(5) 0.175(6) -0.097(4)
F1 0.102(3) 0.096(3) 0.125(3) -0.046(2) 0.040(2) -0.056(2)
F2A 0.223(13) 0.094(7) 0.060(4) 0.014(4) -0.014(6) -0.046(7)
F1A 0.146(8) 0.076(5) 0.101(6) -0.020(4) 0.072(5) -0.018(4)
F3A 0.196(12) 0.199(14) 0.270(17) 0.152(13) 0.067(11) 0.103(11)
F4A 0.177(12) 0.217(14) 0.145(10) -0.110(10) 0.120(10) -0.164(11)

loop_
_atom_type_symbol
_atom_type_description
_atom_type_scat_dispersion_real
_atom_type_scat_dispersion_imag
_atom_type_scat_source
C C 0.0033 0.0016 'International Tables Vol C Tables 4.2.6.8 and 6.1.1.4'
H H 0.0000 0.0000 'International Tables Vol C Tables 4.2.6.8 and 6.1.1.4'
B B 0.0013 0.0007 'International Tables Vol C Tables 4.2.6.8 and 6.1.1.4'
N N 0.0061 0.0033 'International Tables Vol C Tables 4.2.6.8 and 6.1.1.4'
O O 0.0106 0.0060 'International Tables Vol C Tables 4.2.6.8 and 6.1.1.4'
F F 0.0171 0.0103 'International Tables Vol C Tables 4.2.6.8 and 6.1.1.4'
S S 0.1246 0.1234 'International Tables Vol C Tables 4.2.6.8 and 6.1.1.4'
Ni Ni 0.3393 1.1124 'International Tables Vol C Tables 4.2.6.8 and 6.1.1.4'

loop_
_geom_angle_atom_site_label_1
_geom_angle_atom_site_label_2
_geom_angle_atom_site_label_3
_geom_angle
O23 Ni O21 85.55(5)
O23 Ni O22 87.88(5)
O21 Ni O22 95.84(5)
O23 Ni S11 93.77(4)
O21 Ni S11 83.01(4)
O22 Ni S11 177.90(4)
O23 Ni S13 82.76(4)
O21 Ni S13 167.55(4)
O22 Ni S13 88.03(4)
S11 Ni S13 93.463(19)
O23 Ni S12 167.91(4)
O21 Ni S12 88.68(4)
O22 Ni S12 82.14(4)
S11 Ni S12 96.07(2)
S13 Ni S12 103.59(2)
C12 S12 Ni 96.31(7)
C13 S13 Ni 96.53(7)
C11 S11 Ni 96.73(6)
C23 O23 Ni 122.10(12)
C21 N11 C51 119.64(17)
C21 N11 C31 122.99(16)
C51 N11 C31 117.08(16)
C21 O21 Ni 120.38(11)
C12 N22 C62 121.9(2)
C12 N22 C42 119.99(17)
C62 N22 C42 117.92(18)
C22 O22 Ni 120.14(11)
C11 N21 C61 121.04(18)
C11 N21 C41 119.35(17)
C61 N21 C41 119.36(17)
O23 C23 N13 122.05(18)
O23 C23 C13 119.14(16)
N13 C23 C13 118.80(17)
C13 N23 C63 121.3(2)
C13 N23 C43 120.38(19)
C63 N23 C43 117.87(19)
C22 N12 C52 120.98(17)
C22 N12 C32 120.91(17)
C52 N12 C32 117.90(17)
O22 C22 N12 122.98(17)
O22 C22 C12 119.57(15)
N12 C22 C12 117.39(16)
N22 C12 C22 117.29(17)
N22 C12 S12 125.88(15)
C22 C12 S12 116.82(13)
O21 C21 N11 122.12(16)
O21 C21 C11 119.80(15)
N11 C21 C11 117.83(15)
N21 C11 C21 118.53(16)
N21 C11 S11 123.77(14)
C21 C11 S11 117.62(13)
N11 C31 C41 111.34(17)
N11 C31 H31A 109.4
C41 C31 H31A 109.4
N11 C31 H31B 109.4
C41 C31 H31B 109.4
H31A C31 H31B 108.0
C23 N13 C53 119.35(18)
C23 N13 C33 121.28(19)
C53 N13 C33 119.01(18)
N23 C13 C23 117.49(18)
N23 C13 S13 124.60(16)
C23 C13 S13 117.91(13)
N13 C33 C43 109.51(19)
N13 C33 H33A 109.8
C43 C33 H33A 109.8
N13 C33 H33B 109.8
C43 C33 H33B 109.8
H33A C33 H33B 108.2
N21 C41 C31 111.01(17)
N21 C41 H41A 109.4
C31 C41 H41A 109.4
N21 C41 H41B 109.4
C31 C41 H41B 109.4
H41A C41 H41B 108.0
N22 C42 C32 109.99(18)
N22 C42 H42A 109.7
C32 C42 H42A 109.7
N22 C42 H42B 109.7
C32 C42 H42B 109.7
H42A C42 H42B 108.2
N12 C32 C42 109.61(18)
N12 C32 H32A 109.7
C42 C32 H32A 109.7
N12 C32 H32B 109.7
C42 C32 H32B 109.7
H32A C32 H32B 108.2
N12 C52 H52A 109.5
N12 C52 H52B 109.5
H52A C52 H52B 109.5
N12 C52 H52C 109.5
H52A C52 H52C 109.5
H52B C52 H52C 109.5
N21 C61 H61A 109.5
N21 C61 H61B 109.5
H61A C61 H61B 109.5
N21 C61 H61C 109.5
H61A C61 H61C 109.5
H61B C61 H61C 109.5
N11 C51 H51A 109.5
N11 C51 H51B 109.5
H51A C51 H51B 109.5
N11 C51 H51C 109.5
H51A C51 H51C 109.5
H51B C51 H51C 109.5
N23 C43 C33 110.40(18)
N23 C43 H43A 109.6
C33 C43 H43A 109.6
N23 C43 H43B 109.6
C33 C43 H43B 109.6
H43A C43 H43B 108.1
N13 C53 H53A 109.5
N13 C53 H53B 109.5
H53A C53 H53B 109.5
N13 C53 H53C 109.5
H53A C53 H53C 109.5
H53B C53 H53C 109.5
N23 C63 H63A 109.5
N23 C63 H63B 109.5
H63A C63 H63B 109.5
N23 C63 H63C 109.5
H63A C63 H63C 109.5
H63B C63 H63C 109.5
N22 C62 H62A 109.5
N22 C62 H62B 109.5
H62A C62 H62B 109.5
N22 C62 H62C 109.5
H62A C62 H62C 109.5
H62B C62 H62C 109.5
F6A B2 F5 127.3(8)
F6A B2 F7 111.7(6)
F5 B2 F7 118.2(6)
F6A B2 F6 66.3(6)
F5 B2 F6 104.5(7)
F7 B2 F6 115.3(5)
F6A B2 F8A 104.7(7)
F5 B2 F8A 116.6(8)
F7 B2 F8A 19.2(6)
F6 B2 F8A 130.3(7)
F6A B2 F5A 111.8(7)
F5 B2 F5A 91.5(6)
F7 B2 F5A 82.0(5)
F6 B2 F5A 49.2(4)
F8A B2 F5A 101.2(6)
F6A B2 F7A 126.3(8)
F5 B2 F7A 18.2(7)
F7 B2 F7A 109.5(6)
F6 B2 F7A 122.1(6)
F8A B2 F7A 102.9(7)
F5A B2 F7A 106.6(5)
F6A B2 F8 39.3(7)
F5 B2 F8 105.7(5)
F7 B2 F8 108.8(5)
F6 B2 F8 102.9(5)
F8A B2 F8 92.0(5)
F5A B2 F8 150.9(6)
F7A B2 F8 95.3(5)
F4A B1 F2 120.1(6)
F4A B1 F4 27.1(9)
F2 B1 F4 107.7(6)
F4A B1 F1 114.2(6)
F2 B1 F1 115.2(4)
F4 B1 F1 104.8(5)
F4A B1 F3 74.9(8)
F2 B1 F3 112.5(5)
F4 B1 F3 101.9(4)
F1 B1 F3 113.3(4)
F4A B1 F2A 117.7(7)
F2 B1 F2A 48.3(5)
F4 B1 F2A 129.9(5)
F1 B1 F2A 125.0(5)
F3 B1 F2A 66.0(6)
F4A B1 F3A 113.8(10)
F2 B1 F3A 48.4(7)
F4 B1 F3A 87.5(6)
F1 B1 F3A 79.5(9)
F3 B1 F3A 160.9(8)
F2A B1 F3A 95.2(8)
F4A B1 F1A 124.3(7)
F2 B1 F1A 115.3(5)
F4 B1 F1A 132.5(5)
F1 B1 F1A 38.4(4)
F3 B1 F1A 80.0(6)
F2A B1 F1A 94.8(6)
F3A B1 F1A 106.0(8)

loop_
_geom_bond_atom_site_label_1
_geom_bond_atom_site_label_2
_geom_bond_distance
Ni O23 2.0322(14)
Ni O21 2.0505(13)
Ni O22 2.0739(12)
Ni S11 2.3839(5)
Ni S13 2.4150(5)
Ni S12 2.4175(6)
S12 C12 1.669(2)
S13 C13 1.676(2)
S11 C11 1.6753(18)
O23 C23 1.241(2)
N11 C21 1.317(2)
N11 C51 1.458(3)
N11 C31 1.458(2)
O21 C21 1.246(2)
N22 C12 1.313(2)
N22 C62 1.463(3)
N22 C42 1.466(3)
O22 C22 1.241(2)
N21 C11 1.308(2)
N21 C61 1.456(3)
N21 C41 1.476(3)
C23 N13 1.318(2)
C23 C13 1.520(3)
N23 C13 1.316(2)
N23 C63 1.466(3)
N23 C43 1.475(3)
N12 C22 1.321(2)
N12 C52 1.461(3)
N12 C32 1.462(3)
C22 C12 1.511(2)
C21 C11 1.515(2)
C31 C41 1.486(3)
C31 H31A 0.9700
C31 H31B 0.9700
N13 C53 1.455(3)
N13 C33 1.464(3)
C33 C43 1.491(4)
C33 H33A 0.9700
C33 H33B 0.9700
C41 H41A 0.9700
C41 H41B 0.9700
C42 C32 1.492(4)
C42 H42A 0.9700
C42 H42B 0.9700
C32 H32A 0.9700
C32 H32B 0.9700
C52 H52A 0.9600
C52 H52B 0.9600
C52 H52C 0.9600
C61 H61A 0.9600
C61 H61B 0.9600
C61 H61C 0.9600
C51 H51A 0.9600
C51 H51B 0.9600
C51 H51C 0.9600
C43 H43A 0.9700
C43 H43B 0.9700
C53 H53A 0.9600
C53 H53B 0.9600
C53 H53C 0.9600
C63 H63A 0.9600
C63 H63B 0.9600
C63 H63C 0.9600
C62 H62A 0.9600
C62 H62B 0.9600
C62 H62C 0.9600
B2 F6A 1.285(7)
B2 F5 1.310(8)
B2 F7 1.330(6)
B2 F6 1.331(7)
B2 F8A 1.352(7)
B2 F5A 1.369(6)
B2 F7A 1.378(8)
B2 F8 1.401(6)
B1 F4A 1.290(8)
B1 F2 1.294(5)
B1 F4 1.337(6)
B1 F1 1.340(5)
B1 F3 1.353(6)
B1 F2A 1.354(8)
B1 F3A 1.388(10)
B1 F1A 1.437(8)
